data_7247887
loop_
_publ_author_name
'Singla, Priyanka'
'Soni, Pramod Kumar'
'Singh, Arjun'
'Sahoo, Subash Chandra'

_publ_section_title
;
 Constructing energetic coordination polymers through mixed-ligand
 strategy: way to achieve reduced sensitivity with significant energetic
 performance
;
_journal_issue 4
_journal_name_full CrystEngComm
_journal_page_first 494
_journal_page_last 503
_journal_paper_doi 10.1039/D3CE01043K
_journal_volume 26
_journal_year 2024
_chemical_formula_moiety 'C18 H14 N12 O14 Zn'
_chemical_formula_sum 'C18 H14 N12 O14 Zn'
_chemical_formula_weight 687.80
_space_group_crystal_system monoclinic
_space_group_IT_number 14
_space_group_name_Hall '-P 2yn'
_space_group_name_H-M_alt 'P 1 21/n 1'
_atom_sites_solution_hydrogens mixed
_atom_sites_solution_primary iterative
_audit_creation_date 2023-05-31
_audit_creation_method
;
Olex2 1.5
(compiled 2023.03.06 svn.rbb2c1857 for OlexSys, GUI svn.r6748)
;
_audit_update_record
;
2023-05-31 deposited with the CCDC.	2023-12-05 downloaded from the CCDC.
;
_cell_angle_alpha 90
_cell_angle_beta 92.928(2)
_cell_angle_gamma 90
_cell_formula_units_Z 2
_cell_length_a 10.5932(2)
_cell_length_b 5.32850(10)
_cell_length_c 22.3376(5)
_cell_measurement_reflns_used 10912
_cell_measurement_temperature 293(2)
_cell_measurement_theta_max 27.3870
_cell_measurement_theta_min 3.4130
_cell_volume 1259.22(4)
_computing_cell_refinement 'CrysAlisPro 1.171.39.46 (Rigaku OD, 2018)'
_computing_data_collection 'CrysAlisPro 1.171.39.46 (Rigaku OD, 2018)'
_computing_data_reduction 'CrysAlisPro 1.171.39.46 (Rigaku OD, 2018)'
_computing_molecular_graphics 'Olex2 1.5 (Dolomanov et al., 2009)'
_computing_publication_material 'Olex2 1.5 (Dolomanov et al., 2009)'
_computing_structure_refinement 'SHELXL 2017/1 (Sheldrick, 2015)'
_computing_structure_solution 'olex2.solve 1.5 (Bourhis et al., 2015)'
_diffrn_ambient_temperature 293(2)
_diffrn_detector_type HyPix3000
_diffrn_measured_fraction_theta_full 0.999
_diffrn_measured_fraction_theta_max 0.957
_diffrn_measurement_details
;
List of Runs (angles in degrees, time in seconds):

  # Type    Start    End  Width  t~exp~   \w     \q     \k     \f   Frames
#--------------------------------------------------------------------------
  1  \w    -64.00  -8.00   0.50    7.00    --   -9.95 135.00-148.00  112
  2  \w    -60.00 -35.00   0.50    7.00    --   -9.95 135.00  31.00   50
  3  \w     12.00  37.00   0.50    7.00    --   10.22-135.00 -34.00   50
  4  \w     12.00  37.00   0.50    7.00    --   10.22-135.00 145.00   50
  5  \w     18.00  58.00   0.50    7.00    --   -9.95  19.00  30.00   80
  6  \w    -16.00  55.00   0.50    7.00    --   -9.95  19.00 -60.00  142
  7  \w    -35.00  50.00   0.50    7.00    --   -9.95  77.00 -30.00  170
  8  \w     13.00  47.00   0.50    7.00    --   -9.95  38.00  60.00   68
  9  \w    -18.00  43.00   0.50    7.00    --   10.22 -99.00-120.00  122
 10  \w    -43.00 -14.00   0.50    7.00    --   10.22 -77.00 -30.00   58
 11  \w      3.00  57.00   0.50    7.00    --   10.22-125.00-150.00  108
 12  \w      1.00  43.00   0.50    7.00    --   10.22 -99.00  60.00   84
 13  \w     -3.00  70.00   0.50    7.00    --   10.22  38.00-180.00  146
 14  \w      0.00  25.00   0.50    7.00    --   10.22  38.00  90.00   50
 15  \w     49.00  74.00   0.50    7.00    --   10.22  38.00  90.00   50
 16  \w    -39.00  -6.00   0.50    7.00    --   10.22 127.00 140.17   66
 17  \w    -25.00   7.00   0.50    7.00    --   10.22 113.00  15.13   64
;
_diffrn_measurement_device 'four-circle diffractometer'
_diffrn_measurement_device_type 'SuperNova, Single source at offset/far, HyPix3000'
_diffrn_measurement_method '\w scans'
_diffrn_radiation_type MoK\a
_diffrn_radiation_wavelength 0.71073
_diffrn_reflns_av_R_equivalents 0.0336
_diffrn_reflns_av_unetI/netI 0.0279
_diffrn_reflns_Laue_measured_fraction_full 0.999
_diffrn_reflns_Laue_measured_fraction_max 0.957
_diffrn_reflns_limit_h_max 12
_diffrn_reflns_limit_h_min -13
_diffrn_reflns_limit_k_max 6
_diffrn_reflns_limit_k_min -6
_diffrn_reflns_limit_l_max 28
_diffrn_reflns_limit_l_min -28
_diffrn_reflns_number 16449
_diffrn_reflns_point_group_measured_fraction_full 0.999
_diffrn_reflns_point_group_measured_fraction_max 0.957
_diffrn_reflns_theta_full 25.242
_diffrn_reflns_theta_max 27.424
_diffrn_reflns_theta_min 3.267
_exptl_absorpt_coefficient_mu 1.075
_exptl_absorpt_correction_T_max 1.00000
_exptl_absorpt_correction_T_min 0.70954
_exptl_absorpt_correction_type multi-scan
_exptl_absorpt_process_details
;
CrysAlisPro 1.171.39.46 (Rigaku Oxford Diffraction, 2018)
Empirical absorption correction using spherical harmonics,
 implemented in SCALE3 ABSPACK scaling algorithm.
;
_exptl_crystal_colour colourless
_exptl_crystal_colour_primary colourless
_exptl_crystal_density_diffrn 1.814
_exptl_crystal_description block
_exptl_crystal_F_000 696
_exptl_crystal_size_max 0.015
_exptl_crystal_size_mid 0.01
_exptl_crystal_size_min 0.008
_refine_diff_density_max 0.510
_refine_diff_density_min -0.550
_refine_diff_density_rms 0.067
_refine_ls_extinction_method none
_refine_ls_goodness_of_fit_ref 1.054
_refine_ls_hydrogen_treatment constr
_refine_ls_matrix_type full
_refine_ls_number_parameters 206
_refine_ls_number_reflns 2748
_refine_ls_number_restraints 0
_refine_ls_restrained_S_all 1.054
_refine_ls_R_factor_all 0.0419
_refine_ls_R_factor_gt 0.0342
_refine_ls_shift/su_max 0.001
_refine_ls_shift/su_mean 0.000
_refine_ls_structure_factor_coef Fsqd
_refine_ls_weighting_details 'w=1/[\s^2^(Fo^2^)+(0.0492P)^2^+0.6928P] where P=(Fo^2^+2Fc^2^)/3'
_refine_ls_weighting_scheme calc
_refine_ls_wR_factor_gt 0.0902
_refine_ls_wR_factor_ref 0.0940
_reflns_Friedel_coverage 0.000
_reflns_number_gt 2337
_reflns_number_total 2748
_reflns_threshold_expression 'I > 2\s(I)'
_cod_data_source_file d3ce01043k2.cif
_cod_data_source_block 1
_cod_depositor_comments 'Adding full bibliography for 7247886--7247887.cif.'
_cod_database_code 7247887
_shelx_shelxl_version_number 2017/1
_shelx_space_group_comment
;
The symmetry employed for this shelxl refinement is uniquely defined
by the following loop, which should always be used as a source of
symmetry information in preference to the above space-group names.
They are only intended as comments.
;
_shelx_estimated_absorpt_t_max 0.991
_shelx_estimated_absorpt_t_min 0.984
_olex2_refinement_description
;
1. Fixed Uiso
 At 1.2 times of:
  All C(H) groups
 At 1.5 times of:
  All O(H,H) groups
2.a Rotating group:
 O7(H7A,H7B)
2.b Aromatic/amide H refined with riding coordinates:
 C7(H7), C5(H5), C3(H3), C9(H9), C8(H8)
;
_olex2_submission_special_instructions 'No special instructions were received'
_oxdiff_exptl_absorpt_empirical_details
;
Empirical correction (ABSPACK) includes:
- Absorption correction using spherical harmonics
- Frame scaling
;

loop_
_space_group_symop_operation_xyz
'x, y, z'
'-x+1/2, y+1/2, -z+1/2'
'-x, -y, -z'
'x-1/2, -y-1/2, z-1/2'

loop_
_atom_site_label
_atom_site_type_symbol
_atom_site_fract_x
_atom_site_fract_y
_atom_site_fract_z
_atom_site_U_iso_or_equiv
_atom_site_adp_type
_atom_site_occupancy
_atom_site_site_symmetry_order
_atom_site_calc_flag
_atom_site_refinement_flags_posn
_atom_site_refinement_flags_adp
_atom_site_refinement_flags_occupancy
_atom_site_disorder_assembly
_atom_site_disorder_group
Zn1 Zn 0.500000 0.500000 0.500000 0.02301(12) Uani 1 2 d S . P . .
O1 O 0.51359(14) 0.3026(3) 0.58420(6) 0.0277(3) Uani 1 1 d . . . . .
O7 O 0.59224(14) 0.8168(3) 0.53879(7) 0.0300(3) Uani 1 1 d . . . . .
H7A H 0.651264 0.868994 0.516322 0.045 Uiso 1 1 d R U . . .
H7B H 0.626404 0.778924 0.573722 0.045 Uiso 1 1 d R U . . .
O2 O 0.64971(17) 0.5542(3) 0.63519(7) 0.0379(4) Uani 1 1 d . . . . .
N3 N 0.32132(17) 0.6594(4) 0.51881(8) 0.0296(4) Uani 1 1 d . . . . .
O4 O 0.59662(19) 0.2351(4) 0.89927(7) 0.0504(5) Uani 1 1 d . . . . .
O6 O 0.31599(18) -0.3748(4) 0.70168(10) 0.0518(5) Uani 1 1 d . . . . .
O3 O 0.6819(2) 0.5337(4) 0.85038(9) 0.0536(5) Uani 1 1 d . . . . .
O5 O 0.34768(19) -0.3873(4) 0.79769(9) 0.0539(5) Uani 1 1 d . . . . .
N1 N 0.6223(2) 0.3391(4) 0.85253(8) 0.0362(5) Uani 1 1 d . . . . .
N5 N 0.14038(17) 0.8473(4) 0.51171(8) 0.0336(5) Uani 1 1 d . . . . .
N2 N 0.36407(19) -0.2957(4) 0.74825(10) 0.0367(5) Uani 1 1 d . . . . .
N6 N 0.02313(18) 0.9136(4) 0.48565(9) 0.0361(5) Uani 1 1 d . . . . .
C1 C 0.5733(2) 0.3755(4) 0.63133(9) 0.0245(4) Uani 1 1 d . . . . .
C2 C 0.54944(19) 0.2389(4) 0.68925(9) 0.0240(4) Uani 1 1 d . . . . .
N4 N 0.3099(2) 0.8053(5) 0.56938(9) 0.0463(6) Uani 1 1 d . . . . .
C7 C 0.4702(2) 0.0304(4) 0.69046(10) 0.0267(5) Uani 1 1 d . . . . .
H7 H 0.433113 -0.035480 0.655241 0.032 Uiso 1 1 calc R U . . .
C5 C 0.4981(2) 0.0170(4) 0.79908(11) 0.0317(5) Uani 1 1 d . . . . .
H5 H 0.480571 -0.055753 0.835579 0.038 Uiso 1 1 calc R U . . .
C6 C 0.4482(2) -0.0761(4) 0.74552(10) 0.0292(5) Uani 1 1 d . . . . .
C3 C 0.6035(2) 0.3337(4) 0.74230(9) 0.0261(5) Uani 1 1 d . . . . .
H3 H 0.658145 0.470144 0.741878 0.031 Uiso 1 1 calc R U . . .
C4 C 0.5751(2) 0.2229(4) 0.79575(9) 0.0282(5) Uani 1 1 d . . . . .
C9 C 0.2186(2) 0.6884(5) 0.48515(11) 0.0336(5) Uani 1 1 d . . . . .
H9 H 0.201775 0.610950 0.448298 0.040 Uiso 1 1 calc R U . . .
C8 C 0.2014(3) 0.9179(6) 0.56358(12) 0.0479(7) Uani 1 1 d . . . . .
H8 H 0.170275 1.030509 0.591025 0.058 Uiso 1 1 calc R U . . .

loop_
_atom_site_aniso_label
_atom_site_aniso_U_11
_atom_site_aniso_U_22
_atom_site_aniso_U_33
_atom_site_aniso_U_23
_atom_site_aniso_U_13
_atom_site_aniso_U_12
Zn1 0.02234(19) 0.0222(2) 0.0242(2) -0.00018(13) -0.00191(13) 0.00482(13)
O1 0.0345(8) 0.0263(8) 0.0217(7) 0.0023(6) -0.0036(6) 0.0001(7)
O7 0.0364(8) 0.0281(8) 0.0250(8) 0.0039(6) -0.0032(6) -0.0034(7)
O2 0.0449(10) 0.0374(9) 0.0305(9) 0.0096(7) -0.0082(8) -0.0158(8)
N3 0.0274(9) 0.0340(10) 0.0272(10) -0.0027(8) 0.0003(8) 0.0081(8)
O4 0.0634(13) 0.0656(13) 0.0224(9) 0.0033(8) 0.0039(8) 0.0115(10)
O6 0.0525(12) 0.0403(11) 0.0626(13) -0.0029(10) 0.0031(10) -0.0150(9)
O3 0.0689(14) 0.0514(12) 0.0390(11) -0.0080(9) -0.0104(10) -0.0120(10)
O5 0.0589(12) 0.0452(11) 0.0589(13) 0.0217(10) 0.0173(10) -0.0069(10)
N1 0.0404(11) 0.0434(12) 0.0245(10) -0.0024(9) -0.0022(8) 0.0113(10)
N5 0.0245(9) 0.0457(12) 0.0304(10) -0.0031(9) -0.0009(8) 0.0104(9)
N2 0.0317(10) 0.0275(10) 0.0515(14) 0.0034(10) 0.0081(10) 0.0024(9)
N6 0.0264(10) 0.0461(12) 0.0357(11) -0.0006(9) 0.0016(8) 0.0097(9)
C1 0.0270(10) 0.0234(11) 0.0231(10) 0.0023(8) 0.0011(8) 0.0047(9)
C2 0.0253(10) 0.0242(10) 0.0226(10) 0.0017(8) 0.0016(8) 0.0031(8)
N4 0.0386(12) 0.0656(15) 0.0342(12) -0.0114(11) -0.0041(9) 0.0165(11)
C7 0.0267(11) 0.0259(11) 0.0274(11) -0.0016(9) -0.0006(9) 0.0037(9)
C5 0.0358(12) 0.0319(12) 0.0281(12) 0.0079(9) 0.0072(10) 0.0077(10)
C6 0.0272(11) 0.0239(10) 0.0371(13) 0.0053(10) 0.0065(10) 0.0015(9)
C3 0.0251(10) 0.0265(11) 0.0265(11) 0.0013(9) 0.0002(9) 0.0012(9)
C4 0.0301(11) 0.0311(12) 0.0232(11) 0.0002(9) -0.0008(9) 0.0060(9)
C9 0.0288(11) 0.0378(13) 0.0341(13) -0.0057(10) 0.0002(10) 0.0068(10)
C8 0.0396(14) 0.0691(18) 0.0348(14) -0.0196(13) -0.0017(11) 0.0171(14)

loop_
_atom_type_symbol
_atom_type_description
_atom_type_scat_dispersion_real
_atom_type_scat_dispersion_imag
_atom_type_scat_source
C C 0.0033 0.0016 'International Tables Vol C Tables 4.2.6.8 and 6.1.1.4'
H H 0.0000 0.0000 'International Tables Vol C Tables 4.2.6.8 and 6.1.1.4'
N N 0.0061 0.0033 'International Tables Vol C Tables 4.2.6.8 and 6.1.1.4'
O O 0.0106 0.0060 'International Tables Vol C Tables 4.2.6.8 and 6.1.1.4'
Zn Zn 0.2839 1.4301 'International Tables Vol C Tables 4.2.6.8 and 6.1.1.4'

loop_
_geom_angle_atom_site_label_1
_geom_angle_atom_site_label_2
_geom_angle_atom_site_label_3
_geom_angle
_geom_angle_site_symmetry_1
_geom_angle_site_symmetry_3
_geom_angle_publ_flag
O1 Zn1 O1 180.0 3_666 . ?
O7 Zn1 O1 91.33(6) 3_666 3_666 ?
O7 Zn1 O1 91.32(6) . . ?
O7 Zn1 O1 88.67(6) 3_666 . ?
O7 Zn1 O1 88.68(6) . 3_666 ?
O7 Zn1 O7 180.0 3_666 . ?
O7 Zn1 N3 89.85(7) 3_666 3_666 ?
O7 Zn1 N3 90.14(7) 3_666 . ?
O7 Zn1 N3 89.86(7) . . ?
O7 Zn1 N3 90.15(7) . 3_666 ?
N3 Zn1 O1 92.45(6) . . ?
N3 Zn1 O1 87.55(6) 3_666 . ?
N3 Zn1 O1 92.45(6) 3_666 3_666 ?
N3 Zn1 O1 87.55(6) . 3_666 ?
N3 Zn1 N3 180.0 . 3_666 ?
C1 O1 Zn1 125.94(14) . . ?
Zn1 O7 H7A 110.5 . . ?
Zn1 O7 H7B 110.2 . . ?
H7A O7 H7B 108.4 . . ?
N4 N3 Zn1 120.00(14) . . ?
C9 N3 Zn1 131.12(16) . . ?
C9 N3 N4 107.48(18) . . ?
O4 N1 C4 117.6(2) . . ?
O3 N1 O4 123.9(2) . . ?
O3 N1 C4 118.51(19) . . ?
C9 N5 N6 122.2(2) . . ?
C9 N5 C8 106.0(2) . . ?
C8 N5 N6 131.8(2) . . ?
O6 N2 O5 124.2(2) . . ?
O6 N2 C6 118.0(2) . . ?
O5 N2 C6 117.8(2) . . ?
N6 N6 N5 110.0(2) 3_576 . ?
O1 C1 C2 117.76(19) . . ?
O2 C1 O1 125.98(19) . . ?
O2 C1 C2 116.25(18) . . ?
C7 C2 C1 121.73(19) . . ?
C3 C2 C1 118.38(19) . . ?
C3 C2 C7 119.81(19) . . ?
C8 N4 N3 107.0(2) . . ?
C2 C7 H7 120.9 . . ?
C6 C7 C2 118.2(2) . . ?
C6 C7 H7 120.9 . . ?
C6 C5 H5 121.8 . . ?
C4 C5 H5 121.8 . . ?
C4 C5 C6 116.4(2) . . ?
C7 C6 N2 119.4(2) . . ?
C5 C6 N2 117.2(2) . . ?
C5 C6 C7 123.4(2) . . ?
C2 C3 H3 120.4 . . ?
C4 C3 C2 119.1(2) . . ?
C4 C3 H3 120.4 . . ?
C5 C4 N1 117.7(2) . . ?
C5 C4 C3 123.1(2) . . ?
C3 C4 N1 119.1(2) . . ?
N3 C9 N5 109.7(2) . . ?
N3 C9 H9 125.2 . . ?
N5 C9 H9 125.2 . . ?
N5 C8 H8 125.1 . . ?
N4 C8 N5 109.8(2) . . ?
N4 C8 H8 125.1 . . ?

loop_
_geom_bond_atom_site_label_1
_geom_bond_atom_site_label_2
_geom_bond_distance
_geom_bond_site_symmetry_2
_geom_bond_publ_flag
Zn1 O1 2.1533(14) . ?
Zn1 O1 2.1533(14) 3_666 ?
Zn1 O7 2.1141(15) 3_666 ?
Zn1 O7 2.1141(15) . ?
Zn1 N3 2.1359(17) . ?
Zn1 N3 2.1359(17) 3_666 ?
O1 C1 1.261(3) . ?
O7 H7A 0.8673 . ?
O7 H7B 0.8670 . ?
O2 C1 1.250(3) . ?
N3 N4 1.382(3) . ?
N3 C9 1.300(3) . ?
O4 N1 1.225(3) . ?
O6 N2 1.210(3) . ?
O3 N1 1.216(3) . ?
O5 N2 1.228(3) . ?
N1 C4 1.475(3) . ?
N5 N6 1.390(3) . ?
N5 C9 1.343(3) . ?
N5 C8 1.351(3) . ?
N2 C6 1.474(3) . ?
N6 N6 1.237(4) 3_576 ?
C1 C2 1.517(3) . ?
C2 C7 1.393(3) . ?
C2 C3 1.385(3) . ?
N4 C8 1.297(3) . ?
C7 H7 0.9300 . ?
C7 C6 1.385(3) . ?
C5 H5 0.9300 . ?
C5 C6 1.376(3) . ?
C5 C4 1.372(3) . ?
C3 H3 0.9300 . ?
C3 C4 1.379(3) . ?
C9 H9 0.9300 . ?
C8 H8 0.9300 . ?

loop_
_geom_torsion_atom_site_label_1
_geom_torsion_atom_site_label_2
_geom_torsion_atom_site_label_3
_geom_torsion_atom_site_label_4
_geom_torsion
_geom_torsion_site_symmetry_1
_geom_torsion_site_symmetry_2
_geom_torsion_site_symmetry_3
_geom_torsion_site_symmetry_4
_geom_torsion_publ_flag
Zn1 O1 C1 O2 -11.3(3) . . . . ?
Zn1 O1 C1 C2 167.47(13) . . . . ?
Zn1 N3 N4 C8 167.2(2) . . . . ?
Zn1 N3 C9 N5 -166.16(16) . . . . ?
O1 C1 C2 C7 3.7(3) . . . . ?
O1 C1 C2 C3 -173.03(19) . . . . ?
O2 C1 C2 C7 -177.4(2) . . . . ?
O2 C1 C2 C3 5.9(3) . . . . ?
N3 N4 C8 N5 1.2(3) . . . . ?
O4 N1 C4 C5 4.6(3) . . . . ?
O4 N1 C4 C3 -179.3(2) . . . . ?
O6 N2 C6 C7 -0.5(3) . . . . ?
O6 N2 C6 C5 177.6(2) . . . . ?
O3 N1 C4 C5 -173.9(2) . . . . ?
O3 N1 C4 C3 2.1(3) . . . . ?
O5 N2 C6 C7 179.2(2) . . . . ?
O5 N2 C6 C5 -2.8(3) . . . . ?
N6 N5 C9 N3 179.8(2) . . . . ?
N6 N5 C8 N4 179.8(3) . . . . ?
C1 C2 C7 C6 -176.77(19) . . . . ?
C1 C2 C3 C4 175.20(19) . . . . ?
C2 C7 C6 N2 179.53(18) . . . . ?
C2 C7 C6 C5 1.6(3) . . . . ?
C2 C3 C4 N1 -173.91(19) . . . . ?
C2 C3 C4 C5 1.9(3) . . . . ?
N4 N3 C9 N5 0.0(3) . . . . ?
C7 C2 C3 C4 -1.6(3) . . . . ?
C6 C5 C4 N1 175.44(19) . . . . ?
C6 C5 C4 C3 -0.4(3) . . . . ?
C3 C2 C7 C6 -0.1(3) . . . . ?
C4 C5 C6 N2 -179.32(19) . . . . ?
C4 C5 C6 C7 -1.4(3) . . . . ?
C9 N3 N4 C8 -0.7(3) . . . . ?
C9 N5 N6 N6 -170.9(3) . . . 3_576 ?
C9 N5 C8 N4 -1.3(3) . . . . ?
C8 N5 N6 N6 7.9(5) . . . 3_576 ?
C8 N5 C9 N3 0.8(3) . . . . ?
